data_4070269
loop_
_publ_author_name
'Rozenel, Sergio S.'
'Chomitz, Wayne A.'
'Arnold, John'

_publ_section_title
;
 Chromium Complexes Supported by the Multidentate Monoanionic N2P2Ligand:
 Reduction Chemistry and Reactivity with Ethylene
;
_journal_issue 21
_journal_name_full Organometallics
_journal_page_first 6243
_journal_paper_doi 10.1021/om900695s
_journal_volume 28
_journal_year 2009
_chemical_formula_moiety 'C24 H51 Cr N2 O2 P2 Si'
_chemical_formula_sum 'C24 H51 Cr N2 O2 P2 Si'
_chemical_formula_weight 541.70
_chemical_melting_point 123.5(5)
_chemical_name_systematic
; 
 ? 
;
_space_group_IT_number 60
_symmetry_cell_setting orthorhombic
_symmetry_space_group_name_Hall '-P 2n 2ab'
_symmetry_space_group_name_H-M 'P b c n'
_atom_sites_solution_hydrogens geom
_atom_sites_solution_primary direct
_atom_sites_solution_secondary difmap
_audit_creation_method SHELXL-97
_cell_angle_alpha 90.00
_cell_angle_beta 90.00
_cell_angle_gamma 90.00
_cell_formula_units_Z 8
_cell_length_a 33.381(4)
_cell_length_b 8.7353(11)
_cell_length_c 21.005(3)
_cell_measurement_reflns_used 7547
_cell_measurement_temperature 133(2)
_cell_measurement_theta_max 50.427
_cell_measurement_theta_min 4.582
_cell_volume 6124.9(14)
_computing_cell_refinement 'Bruker SAINT v7.07'
_computing_data_collection 'Bruker SMART v5.631'
_computing_data_reduction 'Bruker SAINT v7.07'
_computing_structure_refinement 'SHELXL-97 (Sheldrick, 1997)'
_computing_structure_solution 'SHELXS-97 (Sheldrick, 1990)'
_diffrn_ambient_temperature 296(2)
_diffrn_measured_fraction_theta_full 0.998
_diffrn_measured_fraction_theta_max 0.998
_diffrn_measurement_device_type 'Bruker APEX'
_diffrn_measurement_method 'w/ scans'
_diffrn_radiation_monochromator graphite
_diffrn_radiation_source 'fine-focus sealed tube'
_diffrn_radiation_type MoK\a
_diffrn_radiation_wavelength 0.71073
_diffrn_reflns_av_R_equivalents 0.0801
_diffrn_reflns_av_sigmaI/netI 0.0568
_diffrn_reflns_limit_h_max 40
_diffrn_reflns_limit_h_min -38
_diffrn_reflns_limit_k_max 10
_diffrn_reflns_limit_k_min -9
_diffrn_reflns_limit_l_max 22
_diffrn_reflns_limit_l_min -25
_diffrn_reflns_number 30377
_diffrn_reflns_theta_full 25.37
_diffrn_reflns_theta_max 25.37
_diffrn_reflns_theta_min 2.29
_diffrn_standards_decay_% 0
_diffrn_standards_interval_count 0
_diffrn_standards_interval_time 0
_diffrn_standards_number 0
_exptl_absorpt_coefficient_mu 0.538
_exptl_absorpt_correction_T_max 0.893
_exptl_absorpt_correction_T_min 0.824
_exptl_absorpt_correction_type empirical
_exptl_absorpt_process_details 'Blessing, 1995'
_exptl_crystal_colour brown
_exptl_crystal_density_diffrn 1.175
_exptl_crystal_density_method 'not measured'
_exptl_crystal_description Block
_exptl_crystal_F_000 2344
_exptl_crystal_size_max 0.39
_exptl_crystal_size_mid 0.30
_exptl_crystal_size_min 0.21
_refine_diff_density_max 0.478
_refine_diff_density_min -0.346
_refine_diff_density_rms 0.066
_refine_ls_extinction_method none
_refine_ls_goodness_of_fit_ref 1.081
_refine_ls_hydrogen_treatment constr
_refine_ls_matrix_type full
_refine_ls_number_parameters 333
_refine_ls_number_reflns 5615
_refine_ls_number_restraints 0
_refine_ls_restrained_S_all 1.081
_refine_ls_R_factor_all 0.0714
_refine_ls_R_factor_gt 0.0475
_refine_ls_shift/su_max 0.001
_refine_ls_shift/su_mean 0.000
_refine_ls_structure_factor_coef Fsqd
_refine_ls_weighting_details 'calc w=1/[\s^2^(Fo^2^)+(0.0504P)^2^+0.0000P] where P=(Fo^2^+2Fc^2^)/3'
_refine_ls_weighting_scheme calc
_refine_ls_wR_factor_gt 0.1034
_refine_ls_wR_factor_ref 0.1117
_reflns_number_gt 4155
_reflns_number_total 5615
_reflns_threshold_expression >2sigma(I)
_cod_data_source_file om900695s_si_002.cif
_cod_data_source_block srd253xs
_cod_depositor_comments
;
The following automatic conversions were performed:

'_chemical_melting_point' value '123-124' was changed to '123.5(5)' -
the average value was taken and precision was estimated.

Automatic conversion script
Id: cif_fix_values 1715 2011-07-08 13:25:40Z adriana 
;
_cod_database_code 4070269

loop_
_symmetry_equiv_pos_as_xyz
'x, y, z'
'-x+1/2, -y+1/2, z+1/2'
'-x, y, -z+1/2'
'x+1/2, -y+1/2, -z'
'-x, -y, -z'
'x-1/2, y-1/2, -z-1/2'
'x, -y, z-1/2'
'-x-1/2, y-1/2, z'

loop_
_atom_site_label
_atom_site_type_symbol
_atom_site_fract_x
_atom_site_fract_y
_atom_site_fract_z
_atom_site_U_iso_or_equiv
_atom_site_adp_type
_atom_site_occupancy
_atom_site_symmetry_multiplicity
_atom_site_calc_flag
_atom_site_refinement_flags
_atom_site_disorder_assembly
_atom_site_disorder_group
Cr1 Cr 0.623013(14) 0.36786(5) 0.91899(2) 0.01969(14) Uani 1 1 d . . .
P1 P 0.66118(2) 0.52337(9) 0.98700(4) 0.02139(19) Uani 1 1 d . . .
Si1 Si 0.56405(2) 0.50707(10) 0.84947(4) 0.0230(2) Uani 1 1 d . . .
N1 N 0.56685(7) 0.3540(3) 0.89976(11) 0.0230(6) Uani 1 1 d . A .
N2 N 0.61168(7) 0.5866(3) 0.87030(11) 0.0202(5) Uani 1 1 d . . .
C10 C 0.64376(10) 0.5231(4) 1.07074(13) 0.0276(7) Uani 1 1 d . . .
H10A H 0.6479 0.4170 1.0874 0.033 Uiso 1 1 calc R . .
C2 C 0.53534(9) 0.2365(4) 0.91076(14) 0.0270(7) Uani 1 1 d . . .
C14 C 0.73647(10) 0.5240(4) 0.92873(16) 0.0431(9) Uani 1 1 d . . .
H14A H 0.7656 0.5228 0.9343 0.065 Uiso 1 1 calc R . .
H14B H 0.7284 0.6198 0.9081 0.065 Uiso 1 1 calc R . .
H14C H 0.7284 0.4371 0.9022 0.065 Uiso 1 1 calc R . .
C11 C 0.71625(9) 0.5119(4) 0.99358(14) 0.0282(7) Uani 1 1 d . . .
H11A H 0.7256 0.5994 1.0204 0.034 Uiso 1 1 calc R . .
C8 C 0.61084(9) 0.7085(3) 0.92013(13) 0.0241(7) Uani 1 1 d . . .
H8A H 0.5885 0.6880 0.9500 0.029 Uiso 1 1 calc R . .
H8B H 0.6058 0.8087 0.8996 0.029 Uiso 1 1 calc R . .
C12 C 0.59895(10) 0.5556(4) 1.07444(14) 0.0345(8) Uani 1 1 d . . .
H12A H 0.5894 0.5348 1.1177 0.052 Uiso 1 1 calc R . .
H12B H 0.5847 0.4898 1.0442 0.052 Uiso 1 1 calc R . .
H12C H 0.5940 0.6632 1.0639 0.052 Uiso 1 1 calc R . .
C15 C 0.72795(10) 0.3628(3) 1.02689(17) 0.0394(9) Uani 1 1 d . . .
H15A H 0.7572 0.3568 1.0303 0.059 Uiso 1 1 calc R . .
H15B H 0.7181 0.2755 1.0021 0.059 Uiso 1 1 calc R . .
H15C H 0.7161 0.3603 1.0696 0.059 Uiso 1 1 calc R . .
C6 C 0.56378(10) 0.4585(4) 0.76280(14) 0.0361(8) Uani 1 1 d . . .
H6A H 0.5680 0.5518 0.7378 0.054 Uiso 1 1 calc R . .
H6B H 0.5379 0.4130 0.7514 0.054 Uiso 1 1 calc R . .
H6C H 0.5853 0.3853 0.7538 0.054 Uiso 1 1 calc R . .
C4 C 0.52332(10) 0.6504(4) 0.86241(16) 0.0374(8) Uani 1 1 d . . .
H4A H 0.4979 0.6087 0.8469 0.056 Uiso 1 1 calc R . .
H4B H 0.5296 0.7446 0.8392 0.056 Uiso 1 1 calc R . .
H4C H 0.5211 0.6730 0.9080 0.056 Uiso 1 1 calc R . .
C13 C 0.66695(11) 0.6312(4) 1.11497(15) 0.0396(9) Uani 1 1 d . . .
H13A H 0.6564 0.6222 1.1584 0.059 Uiso 1 1 calc R . .
H13B H 0.6638 0.7369 1.1001 0.059 Uiso 1 1 calc R . .
H13C H 0.6954 0.6035 1.1147 0.059 Uiso 1 1 calc R . .
C9 C 0.65008(9) 0.7167(3) 0.95737(14) 0.0252(7) Uani 1 1 d . . .
H9A H 0.6474 0.7889 0.9934 0.030 Uiso 1 1 calc R . .
H9B H 0.6720 0.7528 0.9294 0.030 Uiso 1 1 calc R . .
C16 C 0.63995(9) 0.6258(3) 0.81714(13) 0.0251(7) Uani 1 1 d . . .
H16A H 0.6389 0.5434 0.7849 0.030 Uiso 1 1 calc R . .
H16B H 0.6676 0.6293 0.8343 0.030 Uiso 1 1 calc R . .
C17 C 0.63081(9) 0.7787(3) 0.78458(13) 0.0272(7) Uani 1 1 d . . .
H17A H 0.6401 0.8632 0.8123 0.033 Uiso 1 1 calc R . .
H17B H 0.6014 0.7891 0.7795 0.033 Uiso 1 1 calc R . .
P2 P 0.65492(3) 0.79754(9) 0.70530(4) 0.0269(2) Uani 1 1 d . . .
C18 C 0.69894(10) 0.9190(4) 0.72372(14) 0.0328(8) Uani 1 1 d . . .
H18A H 0.6893 1.0156 0.7442 0.039 Uiso 1 1 calc R . .
C20 C 0.60889(11) 1.0780(4) 0.70629(16) 0.0416(9) Uani 1 1 d . . .
H20A H 0.5938 1.1495 0.6796 0.062 Uiso 1 1 calc R . .
H20B H 0.6331 1.1285 0.7221 0.062 Uiso 1 1 calc R . .
H20C H 0.5923 1.0459 0.7424 0.062 Uiso 1 1 calc R . .
C19 C 0.62060(10) 0.9376(4) 0.66693(14) 0.0312(8) Uani 1 1 d . . .
H19A H 0.6350 0.9772 0.6285 0.037 Uiso 1 1 calc R . .
C22 C 0.58315(11) 0.8563(4) 0.64241(18) 0.0484(10) Uani 1 1 d . . .
H22A H 0.5680 0.9259 0.6149 0.073 Uiso 1 1 calc R . .
H22B H 0.5664 0.8254 0.6785 0.073 Uiso 1 1 calc R . .
H22C H 0.5910 0.7655 0.6181 0.073 Uiso 1 1 calc R . .
C21 C 0.72756(11) 0.8389(4) 0.76930(17) 0.0528(11) Uani 1 1 d . . .
H21A H 0.7521 0.8993 0.7734 0.079 Uiso 1 1 calc R . .
H21B H 0.7341 0.7371 0.7527 0.079 Uiso 1 1 calc R . .
H21C H 0.7148 0.8286 0.8111 0.079 Uiso 1 1 calc R . .
O1 O 0.64634(8) 0.0929(3) 0.99633(11) 0.0479(7) Uani 1 1 d . . .
O2 O 0.68319(8) 0.1951(3) 0.84209(11) 0.0532(7) Uani 1 1 d . . .
C25 C 0.66076(10) 0.2704(4) 0.87171(15) 0.0311(8) Uani 1 1 d . . .
C24 C 0.63508(10) 0.1995(4) 0.96719(14) 0.0284(7) Uani 1 1 d . . .
C23 C 0.72081(11) 0.9599(4) 0.66230(16) 0.0467(10) Uani 1 1 d . . .
H23A H 0.7436 1.0265 0.6721 0.070 Uiso 1 1 calc R . .
H23B H 0.7024 1.0134 0.6335 0.070 Uiso 1 1 calc R . .
H23C H 0.7305 0.8662 0.6418 0.070 Uiso 1 1 calc R . .
C3 C 0.5384(3) 0.1788(14) 0.9811(4) 0.066(4) Uani 0.506(10) 1 d P A 1
H3A H 0.5652 0.1368 0.9886 0.099 Uiso 0.506(10) 1 calc PR A 1
H3B H 0.5183 0.0989 0.9884 0.099 Uiso 0.506(10) 1 calc PR A 1
H3C H 0.5336 0.2644 1.0102 0.099 Uiso 0.506(10) 1 calc PR A 1
C5 C 0.5444(3) 0.1044(9) 0.8676(6) 0.057(3) Uani 0.506(10) 1 d P A 1
H5A H 0.5403 0.1355 0.8232 0.086 Uiso 0.506(10) 1 calc PR A 1
H5B H 0.5266 0.0187 0.8777 0.086 Uiso 0.506(10) 1 calc PR A 1
H5C H 0.5723 0.0727 0.8735 0.086 Uiso 0.506(10) 1 calc PR A 1
C7 C 0.4942(2) 0.2975(9) 0.8993(5) 0.051(3) Uani 0.506(10) 1 d P A 1
H7A H 0.4909 0.3196 0.8538 0.077 Uiso 0.506(10) 1 calc PR A 1
H7B H 0.4904 0.3916 0.9239 0.077 Uiso 0.506(10) 1 calc PR A 1
H7C H 0.4744 0.2212 0.9125 0.077 Uiso 0.506(10) 1 calc PR A 1
C3B C 0.5139(3) 0.2804(11) 0.9711(4) 0.056(3) Uani 0.494(10) 1 d P A 2
H3BA H 0.4977 0.3720 0.9634 0.083 Uiso 0.494(10) 1 calc PR A 2
H3BB H 0.5336 0.3017 1.0045 0.083 Uiso 0.494(10) 1 calc PR A 2
H3BC H 0.4965 0.1960 0.9845 0.083 Uiso 0.494(10) 1 calc PR A 2
C7B C 0.5050(3) 0.2318(13) 0.8550(5) 0.060(3) Uani 0.494(10) 1 d P A 2
H7BA H 0.5185 0.1958 0.8164 0.090 Uiso 0.494(10) 1 calc PR A 2
H7BB H 0.4942 0.3347 0.8478 0.090 Uiso 0.494(10) 1 calc PR A 2
H7BC H 0.4830 0.1619 0.8657 0.090 Uiso 0.494(10) 1 calc PR A 2
C5B C 0.5520(3) 0.0764(9) 0.9160(6) 0.058(3) Uani 0.494(10) 1 d P A 2
H5BA H 0.5674 0.0522 0.8776 0.087 Uiso 0.494(10) 1 calc PR A 2
H5BB H 0.5299 0.0033 0.9205 0.087 Uiso 0.494(10) 1 calc PR A 2
H5BC H 0.5695 0.0697 0.9533 0.087 Uiso 0.494(10) 1 calc PR A 2

loop_
_atom_site_aniso_label
_atom_site_aniso_U_11
_atom_site_aniso_U_22
_atom_site_aniso_U_33
_atom_site_aniso_U_23
_atom_site_aniso_U_13
_atom_site_aniso_U_12
Cr1 0.0202(3) 0.0169(3) 0.0219(3) -0.0008(2) -0.0006(2) 0.0013(2)
P1 0.0227(4) 0.0177(4) 0.0237(4) -0.0017(3) -0.0009(3) 0.0013(3)
Si1 0.0221(5) 0.0226(5) 0.0244(4) 0.0008(4) -0.0013(3) 0.0025(4)
N1 0.0202(14) 0.0233(14) 0.0255(13) 0.0009(11) 0.0010(10) -0.0004(11)
N2 0.0225(14) 0.0176(13) 0.0207(13) 0.0007(10) 0.0026(10) 0.0001(10)
C10 0.0359(19) 0.0272(18) 0.0196(16) -0.0019(13) 0.0015(14) 0.0052(15)
C2 0.0221(17) 0.0283(18) 0.0307(17) 0.0008(14) 0.0016(14) -0.0039(14)
C14 0.0242(19) 0.054(2) 0.051(2) -0.0124(18) 0.0069(16) -0.0047(17)
C11 0.0207(17) 0.0269(18) 0.0370(18) -0.0107(15) -0.0043(14) 0.0010(14)
C8 0.0260(17) 0.0212(16) 0.0252(16) -0.0035(14) 0.0018(13) 0.0054(13)
C12 0.042(2) 0.039(2) 0.0228(17) -0.0019(15) 0.0060(15) -0.0004(16)
C15 0.030(2) 0.0275(19) 0.061(2) -0.0101(17) -0.0135(17) 0.0081(15)
C6 0.040(2) 0.038(2) 0.0302(18) -0.0012(15) -0.0083(16) -0.0055(16)
C4 0.0284(19) 0.034(2) 0.050(2) -0.0001(16) -0.0020(16) 0.0064(15)
C13 0.047(2) 0.042(2) 0.0305(18) -0.0113(16) -0.0014(16) 0.0017(17)
C9 0.0329(19) 0.0167(16) 0.0259(16) -0.0010(13) 0.0021(14) -0.0003(13)
C16 0.0252(17) 0.0262(17) 0.0239(16) 0.0010(14) 0.0055(13) 0.0002(14)
C17 0.0303(19) 0.0273(18) 0.0240(16) 0.0034(14) 0.0069(13) -0.0009(14)
P2 0.0336(5) 0.0246(5) 0.0226(4) 0.0004(4) 0.0038(4) -0.0023(4)
C18 0.041(2) 0.0284(18) 0.0288(18) -0.0034(14) 0.0097(15) -0.0043(16)
C20 0.055(2) 0.0295(19) 0.041(2) 0.0076(16) 0.0023(18) 0.0046(17)
C19 0.039(2) 0.0281(18) 0.0268(17) 0.0068(14) 0.0003(15) -0.0003(15)
C22 0.045(2) 0.042(2) 0.058(2) -0.0005(19) -0.0126(19) 0.0057(18)
C21 0.047(3) 0.064(3) 0.048(2) 0.008(2) -0.0109(19) -0.020(2)
O1 0.0610(18) 0.0274(14) 0.0554(16) 0.0112(12) -0.0141(14) 0.0006(12)
O2 0.0446(17) 0.0627(18) 0.0523(15) -0.0277(14) -0.0001(13) 0.0182(14)
C25 0.031(2) 0.0308(19) 0.0318(18) -0.0080(15) -0.0058(15) 0.0031(15)
C24 0.0336(19) 0.0223(18) 0.0294(17) -0.0004(14) -0.0071(14) -0.0037(14)
C23 0.040(2) 0.054(3) 0.046(2) 0.0038(19) 0.0129(18) -0.0075(19)
C3 0.043(6) 0.099(9) 0.056(5) 0.031(6) -0.002(4) -0.040(6)
C5 0.059(6) 0.022(5) 0.091(8) -0.008(5) 0.024(6) -0.015(4)
C7 0.024(4) 0.036(5) 0.095(9) 0.004(5) -0.008(4) -0.007(3)
C3B 0.048(6) 0.063(6) 0.056(6) -0.004(5) 0.029(5) -0.023(5)
C7B 0.060(6) 0.069(7) 0.052(6) 0.017(5) -0.017(5) -0.036(6)
C5B 0.043(5) 0.027(5) 0.104(9) 0.014(5) 0.010(6) -0.010(4)

loop_
_atom_type_symbol
_atom_type_description
_atom_type_scat_dispersion_real
_atom_type_scat_dispersion_imag
_atom_type_scat_source
C C 0.0033 0.0016 'International Tables Vol C Tables 4.2.6.8 and 6.1.1.4'
H H 0.0000 0.0000 'International Tables Vol C Tables 4.2.6.8 and 6.1.1.4'
N N 0.0061 0.0033 'International Tables Vol C Tables 4.2.6.8 and 6.1.1.4'
O O 0.0106 0.0060 'International Tables Vol C Tables 4.2.6.8 and 6.1.1.4'
Si Si 0.0817 0.0704 'International Tables Vol C Tables 4.2.6.8 and 6.1.1.4'
P P 0.1023 0.0942 'International Tables Vol C Tables 4.2.6.8 and 6.1.1.4'
Cr Cr 0.3209 0.6236 'International Tables Vol C Tables 4.2.6.8 and 6.1.1.4'

loop_
_geom_angle_atom_site_label_1
_geom_angle_atom_site_label_2
_geom_angle_atom_site_label_3
_geom_angle
C25 Cr1 C24 76.89(14)
C25 Cr1 N1 122.16(12)
C24 Cr1 N1 106.28(12)
C25 Cr1 N2 105.80(12)
C24 Cr1 N2 173.13(11)
N1 Cr1 N2 77.84(9)
C25 Cr1 P1 103.15(10)
C24 Cr1 P1 90.51(10)
N1 Cr1 P1 133.95(8)
N2 Cr1 P1 82.73(6)
C25 Cr1 Si1 114.56(10)
C24 Cr1 Si1 144.16(10)
N1 Cr1 Si1 38.18(7)
N2 Cr1 Si1 40.72(6)
P1 Cr1 Si1 117.26(3)
C9 P1 C11 106.01(14)
C9 P1 C10 105.04(14)
C11 P1 C10 103.97(14)
C9 P1 Cr1 102.49(10)
C11 P1 Cr1 123.69(10)
C10 P1 Cr1 114.00(11)
N1 Si1 N2 95.99(11)
N1 Si1 C4 118.35(14)
N2 Si1 C4 110.54(14)
N1 Si1 C6 115.16(14)
N2 Si1 C6 109.30(13)
C4 Si1 C6 106.87(15)
N1 Si1 Cr1 44.11(8)
N2 Si1 Cr1 53.34(8)
C4 Si1 Cr1 138.06(11)
C6 Si1 Cr1 114.99(11)
C2 N1 Si1 126.7(2)
C2 N1 Cr1 134.48(19)
Si1 N1 Cr1 97.71(12)
C8 N2 C16 111.7(2)
C8 N2 Si1 115.58(18)
C16 N2 Si1 117.72(18)
C8 N2 Cr1 107.26(16)
C16 N2 Cr1 115.82(17)
Si1 N2 Cr1 85.93(9)
C12 C10 C13 110.5(3)
C12 C10 P1 110.9(2)
C13 C10 P1 114.6(2)
N1 C2 C7 112.3(4)
N1 C2 C5 107.1(4)
C7 C2 C5 111.3(5)
N1 C2 C3B 106.9(4)
C7 C2 C3B 66.9(5)
C5 C2 C3B 143.3(5)
N1 C2 C5B 113.0(4)
C7 C2 C5B 133.0(5)
C5 C2 C5B 41.9(4)
C3B C2 C5B 110.5(6)
N1 C2 C7B 111.3(4)
C7 C2 C7B 44.4(4)
C5 C2 C7B 69.8(6)
C3B C2 C7B 109.4(6)
C5B C2 C7B 105.8(6)
N1 C2 C3 108.8(4)
C7 C2 C3 109.2(5)
C5 C2 C3 108.1(6)
C3B C2 C3 47.0(4)
C5B C2 C3 66.9(6)
C7B C2 C3 138.4(5)
C14 C11 C15 110.8(3)
C14 C11 P1 111.7(2)
C15 C11 P1 109.6(2)
N2 C8 C9 112.1(2)
C8 C9 P1 107.7(2)
N2 C16 C17 113.9(2)
C16 C17 P2 113.1(2)
C18 P2 C17 101.96(14)
C18 P2 C19 101.66(15)
C17 P2 C19 100.38(14)
C21 C18 C23 109.8(3)
C21 C18 P2 111.4(2)
C23 C18 P2 109.7(2)
C22 C19 C20 110.2(3)
C22 C19 P2 110.1(2)
C20 C19 P2 116.8(2)
O2 C25 Cr1 173.8(3)
O1 C24 Cr1 174.0(3)

loop_
_geom_bond_atom_site_label_1
_geom_bond_atom_site_label_2
_geom_bond_distance
Cr1 C25 1.816(3)
Cr1 C24 1.830(3)
Cr1 N1 1.922(2)
Cr1 N2 2.200(2)
Cr1 P1 2.3471(9)
Cr1 Si1 2.7360(9)
P1 C9 1.837(3)
P1 C11 1.846(3)
P1 C10 1.853(3)
Si1 N1 1.707(2)
Si1 N2 1.790(2)
Si1 C4 1.868(3)
Si1 C6 1.869(3)
N1 C2 1.488(4)
N2 C8 1.493(3)
N2 C16 1.502(3)
C10 C12 1.524(4)
C10 C13 1.534(4)
C2 C7 1.491(8)
C2 C5 1.499(8)
C2 C3B 1.505(8)
C2 C5B 1.509(9)
C2 C7B 1.549(8)
C2 C3 1.564(8)
C14 C11 1.524(4)
C11 C15 1.530(4)
C8 C9 1.527(4)
C16 C17 1.531(4)
C17 P2 1.857(3)
P2 C18 1.853(3)
P2 C19 1.860(3)
C18 C21 1.523(5)
C18 C23 1.525(4)
C20 C19 1.530(4)
C19 C22 1.527(5)
O1 C24 1.176(4)
O2 C25 1.175(4)

loop_
_geom_torsion_atom_site_label_1
_geom_torsion_atom_site_label_2
_geom_torsion_atom_site_label_3
_geom_torsion_atom_site_label_4
_geom_torsion
C25 Cr1 P1 C9 110.71(15)
C24 Cr1 P1 C9 -172.64(14)
N1 Cr1 P1 C9 -59.19(14)
N2 Cr1 P1 C9 6.11(12)
Si1 Cr1 P1 C9 -16.20(11)
C25 Cr1 P1 C11 -8.45(16)
C24 Cr1 P1 C11 68.20(16)
N1 Cr1 P1 C11 -178.35(15)
N2 Cr1 P1 C11 -113.05(14)
Si1 Cr1 P1 C11 -135.36(12)
C25 Cr1 P1 C10 -136.36(15)
C24 Cr1 P1 C10 -59.71(15)
N1 Cr1 P1 C10 53.74(15)
N2 Cr1 P1 C10 119.04(13)
Si1 Cr1 P1 C10 96.73(11)
C25 Cr1 Si1 N1 111.45(16)
C24 Cr1 Si1 N1 9.5(2)
N2 Cr1 Si1 N1 -162.68(15)
P1 Cr1 Si1 N1 -127.43(12)
C25 Cr1 Si1 N2 -85.87(15)
C24 Cr1 Si1 N2 172.20(19)
N1 Cr1 Si1 N2 162.68(15)
P1 Cr1 Si1 N2 35.25(10)
C25 Cr1 Si1 C4 -165.9(2)
C24 Cr1 Si1 C4 92.2(2)
N1 Cr1 Si1 C4 82.7(2)
N2 Cr1 Si1 C4 -79.98(19)
P1 Cr1 Si1 C4 -44.74(17)
C25 Cr1 Si1 C6 10.31(17)
C24 Cr1 Si1 C6 -91.6(2)
N1 Cr1 Si1 C6 -101.14(16)
N2 Cr1 Si1 C6 96.19(15)
P1 Cr1 Si1 C6 131.43(12)
N2 Si1 N1 C2 176.6(2)
C4 Si1 N1 C2 59.4(3)
C6 Si1 N1 C2 -68.8(3)
Cr1 Si1 N1 C2 -169.5(3)
N2 Si1 N1 Cr1 -13.90(12)
C4 Si1 N1 Cr1 -131.12(14)
C6 Si1 N1 Cr1 100.72(15)
C25 Cr1 N1 C2 78.5(3)
C24 Cr1 N1 C2 -6.1(3)
N2 Cr1 N1 C2 179.6(3)
P1 Cr1 N1 C2 -113.2(2)
Si1 Cr1 N1 C2 168.1(3)
C25 Cr1 N1 Si1 -89.70(16)
C24 Cr1 N1 Si1 -174.21(12)
N2 Cr1 N1 Si1 11.46(10)
P1 Cr1 N1 Si1 78.67(13)
N1 Si1 N2 C8 -95.2(2)
C4 Si1 N2 C8 28.1(2)
C6 Si1 N2 C8 145.5(2)
Cr1 Si1 N2 C8 -107.2(2)
N1 Si1 N2 C16 129.2(2)
C4 Si1 N2 C16 -107.5(2)
C6 Si1 N2 C16 9.8(2)
Cr1 Si1 N2 C16 117.1(2)
N1 Si1 N2 Cr1 12.03(10)
C4 Si1 N2 Cr1 135.35(13)
C6 Si1 N2 Cr1 -107.29(13)
C25 Cr1 N2 C8 -134.98(18)
C24 Cr1 N2 C8 -22.8(11)
N1 Cr1 N2 C8 104.69(18)
P1 Cr1 N2 C8 -33.31(16)
Si1 Cr1 N2 C8 115.54(19)
C25 Cr1 N2 C16 -9.5(2)
C24 Cr1 N2 C16 102.8(10)
N1 Cr1 N2 C16 -129.8(2)
P1 Cr1 N2 C16 92.22(18)
Si1 Cr1 N2 C16 -118.9(2)
C25 Cr1 N2 Si1 109.47(12)
C24 Cr1 N2 Si1 -138.3(10)
N1 Cr1 N2 Si1 -10.85(9)
P1 Cr1 N2 Si1 -148.86(8)
C9 P1 C10 C12 60.5(2)
C11 P1 C10 C12 171.7(2)
Cr1 P1 C10 C12 -50.9(2)
C9 P1 C10 C13 -65.3(3)
C11 P1 C10 C13 45.8(3)
Cr1 P1 C10 C13 -176.73(19)
Si1 N1 C2 C7 -27.7(6)
Cr1 N1 C2 C7 167.0(5)
Si1 N1 C2 C5 94.8(6)
Cr1 N1 C2 C5 -70.5(6)
Si1 N1 C2 C3B -99.1(5)
Cr1 N1 C2 C3B 95.6(6)
Si1 N1 C2 C5B 139.1(6)
Cr1 N1 C2 C5B -26.1(7)
Si1 N1 C2 C7B 20.3(6)
Cr1 N1 C2 C7B -145.0(6)
Si1 N1 C2 C3 -148.6(5)
Cr1 N1 C2 C3 46.1(6)
C9 P1 C11 C14 -64.9(3)
C10 P1 C11 C14 -175.3(2)
Cr1 P1 C11 C14 52.6(3)
C9 P1 C11 C15 172.0(2)
C10 P1 C11 C15 61.5(2)
Cr1 P1 C11 C15 -70.5(2)
C16 N2 C8 C9 -69.0(3)
Si1 N2 C8 C9 152.7(2)
Cr1 N2 C8 C9 58.9(3)
N2 C8 C9 P1 -52.6(3)
C11 P1 C9 C8 151.66(19)
C10 P1 C9 C8 -98.6(2)
Cr1 P1 C9 C8 20.8(2)
C8 N2 C16 C17 -57.0(3)
Si1 N2 C16 C17 80.3(3)
Cr1 N2 C16 C17 179.81(19)
N2 C16 C17 P2 -162.2(2)
C16 C17 P2 C18 -100.7(2)
C16 C17 P2 C19 154.9(2)
C17 P2 C18 C21 63.3(3)
C19 P2 C18 C21 166.7(2)
C17 P2 C18 C23 -174.8(2)
C19 P2 C18 C23 -71.4(3)
C18 P2 C19 C22 175.1(2)
C17 P2 C19 C22 -80.3(3)
C18 P2 C19 C20 -58.2(3)
C17 P2 C19 C20 46.4(3)
C24 Cr1 C25 O2 47(3)
N1 Cr1 C25 O2 -54(3)
N2 Cr1 C25 O2 -139(3)
P1 Cr1 C25 O2 135(3)
Si1 Cr1 C25 O2 -97(3)
C25 Cr1 C24 O1 36(3)
N1 Cr1 C24 O1 156(3)
N2 Cr1 C24 O1 -78(3)
P1 Cr1 C24 O1 -67(3)
Si1 Cr1 C24 O1 150(2)
